data_4003226
loop_
_publ_author_name
'Gygi, David'
'Bloch, Eric D.'
'Mason, Jarad A.'
'Hudson, Matthew R.'
'Gonzalez, Miguel I.'
'Siegelman, Rebecca L.'
'Darwish, Tamim A.'
'Queen, Wendy L.'
'Brown, Craig M.'
'Long, Jeffrey R.'

_publ_section_title
;
 Hydrogen Storage in the Expanded Pore Metal--Organic Frameworks
 M2(dobpdc) (M = Mg, Mn, Fe, Co, Ni, Zn)
;
_journal_issue 4
_journal_name_full 'Chemistry of Materials'
_journal_page_first 1128
_journal_paper_doi 10.1021/acs.chemmater.5b04538
_journal_volume 28
_journal_year 2016
_chemical_formula_sum 'C7 H0.98 D2.02 Fe O3'
_chemical_formula_weight 192.98
_space_group_IT_number 154
_space_group_name_Hall 'P 32 2"'
_space_group_name_H-M_alt 'P 32 2 1'
_symmetry_cell_setting trigonal
_symmetry_space_group_name_H-M 'P 32 2 1'
_audit_creation_date 2014-05-02T13:15
_audit_creation_method 'from EXP file using GSAS2CIF'
_audit_update_record ' 2014-05-02T13:15  Initial CIF as created by GSAS2CIF'
_cell_angle_alpha 90.0
_cell_angle_beta 90.0
_cell_angle_gamma 120.0
_cell_formula_units_Z 6
_cell_length_a 21.848(4)
_cell_length_b 21.848
_cell_length_c 6.8136(25)
_cell_volume 2816.6(12)
_computing_structure_refinement GSAS
_diffrn_radiation_probe neutron
_diffrn_radiation_wavelength 2.078
_exptl_absorpt_correction_T_max 1.00000
_exptl_absorpt_correction_T_min 1.00000
_exptl_absorpt_process_details
;   GSAS Absorption/surface roughness correction: function number 0
 No correction is applied.
;
_pd_block_id 2014-05-02T13:15|FE_274D_R1H||BT1
_pd_calc_method 'Rietveld Refinement'
_pd_instr_location ' ?'
_pd_meas_2theta_range_inc 0.05
_pd_meas_2theta_range_max 166.25
_pd_meas_2theta_range_min 1.5
_pd_meas_number_of_points 3296
_pd_phase_name Fe274D_bare
_pd_proc_2theta_range_inc 0.05
_pd_proc_2theta_range_max 166.2505
_pd_proc_2theta_range_min 1.5005
_pd_proc_info_datetime 2014-05-02T13:15:49
_pd_proc_info_excluded_regions ' ?'
_pd_proc_ls_background_function
;   GSAS Background function number 1 with 16 terms.
 Shifted Chebyshev function of 1st kind
      1:    900.986     2:   -447.326     3:    660.125     4:   -252.331    
      5:    459.304     6:   -216.894     7:    313.593     8:   -160.105    
      9:    194.293    10:   -125.070    11:    103.606    12:   -74.6525    
     13:    51.2845    14:   -41.5309    15:    28.2711    16:   -10.0112    
;
_pd_proc_ls_peak_cutoff 0.00010
_pd_proc_ls_profile_function
;
 CW Profile function number 3 with  19 terms
 Pseudovoigt profile coefficients as parameterized in
 P. Thompson, D.E. Cox & J.B. Hastings (1987). J. Appl. Cryst.,20,79-83.
 Asymmetry correction of L.W. Finger, D.E. Cox & A. P. Jephcoat (1994).
 J. Appl. Cryst.,27,892-900.
 #1(GU)   =    0.100 #2(GV)   = -361.078 #3(GW)   =  156.575
 #4(GP)   =   23.364 #5(LX)   =    0.000 #6(LY)   =  185.470
 #7(S/L)  =   0.0405 #8(H/L)  =   0.0394
 #9(trns) =     0.00 #10(shft)=   0.0000
 #11(stec)=     0.00 #12(ptec)=     0.00 #13(sfec)=     0.00
 #14(L11) =    0.000 #15(L22) =    0.000 #16(L33) =    0.000
 #17(L12) =    0.000 #18(L13) =    0.000 #19(L23) =    0.000
 Peak tails are ignored  where the intensity is below 0.0001 times the peak
   Aniso. broadening axis   0.0   0.0   1.0
;
_pd_proc_ls_prof_R_factor 0.0383
_pd_proc_ls_prof_wR_expected 0.0351
_pd_proc_ls_prof_wR_factor 0.0453
_pd_proc_number_of_points 3296
_pd_spec_mounting ' ?'
_refine_ls_goodness_of_fit_all 1.30
_refine_ls_matrix_type full
_refine_ls_number_parameters 37
_refine_ls_number_restraints 0
_refine_ls_R_Fsqd_factor 0.06722
_refine_ls_shift/su_max 6.40
_refine_ls_shift/su_mean 1.56
_reflns_d_resolution_high 1.053
_reflns_d_resolution_low 18.921
_reflns_limit_h_max 18
_reflns_limit_h_min 0
_reflns_limit_k_max 10
_reflns_limit_k_min 0
_reflns_limit_l_max 6
_reflns_limit_l_min -6
_reflns_number_total 943
_cod_data_source_file cm5b04538_si_003.cif
_cod_data_source_block FE_274D_R1H_publ
_cod_depositor_comments
;
The following automatic conversions were performed:

data item '_geom_angle_publ_flag' value 'N' was changed to 'n' in
accordance with the
/home/saulius/struct/COD-crude-data/automatic-downloads/DataCite-retrospective/ACS/depositions/lib/dictionaries/cif_core.dic
dictionary named 'cif_core.dic' version 2.4.2 last updated on
2011-04-26 (30 times).

data item '_geom_bond_publ_flag' value 'N' was changed to 'n' in
accordance with the
/home/saulius/struct/COD-crude-data/automatic-downloads/DataCite-retrospective/ACS/depositions/lib/dictionaries/cif_core.dic
dictionary named 'cif_core.dic' version 2.4.2 last updated on
2011-04-26 (57 times).

Automatic conversion script
Id: cif_fix_values 6909 2019-04-08 15:41:33Z antanas 
;
_cod_original_cell_volume 2816.6(13)
_cod_database_code 4003226
_gsas_exptl_extinct_corr_t_min 1.00000
_gsas_exptl_extinct_corr_t_max 1.00000

loop_
_symmetry_equiv_pos_site_id
_symmetry_equiv_pos_as_xyz
1 +x,+y,+z
2 -y,x-y,+z+2/3
3 y-x,-x,+z+1/3
4 +y,+x,-z
5 -x,y-x,-z+2/3
6 x-y,-y,-z+1/3

loop_
_atom_site_type_symbol
_atom_site_label
_atom_site_fract_x
_atom_site_fract_y
_atom_site_fract_z
_atom_site_occupancy
_atom_site_thermal_displace_type
_atom_site_U_iso_or_equiv
_atom_site_symmetry_multiplicity
Fe Fe1 0.6176(13) 0.2784(12) 1.138(4) 1.0 Uiso 0.002(7) 6
O O1 0.6694(26) 0.2387(23) 0.935(7) 1.0 Uiso 0.003(7) 6
O O2 0.6380(23) 0.3553(25) 0.907(7) 1.0 Uiso 0.003(7) 6
O O3 0.5820(21) 0.2051(21) 1.362(7) 1.0 Uiso 0.003(7) 6
C C1 0.6138 0.1744 0.8787 1.0 Uiso 0.0036(27) 6
C C2 0.5709 0.406 1.0143 1.0 Uiso 0.0036(27) 6
C C3 0.5356 0.4398 0.9362 1.0 Uiso 0.0036(27) 6
C C4 0.4906 0.4551 1.0438 1.0 Uiso 0.0036(27) 6
C C5 0.5638 0.0465 0.9089 1.0 Uiso 0.0036(27) 6
C C6 0.5962 0.1132 0.9911 1.0 Uiso 0.0036(27) 6
C C7 0.6179 0.395 0.8814 1.0 Uiso 0.0036(27) 6
D D3 0.5428 0.453 0.8027 1.0 Uiso 0.052(11) 6
D D5 0.5538 0.0067 0.9881 1.0 Uiso 0.052(11) 6
D D6 0.607 0.1182 1.1262 0.024(26) Uiso 0.052(11) 6
H H6 0.607 0.1182 1.1262 0.976(26) Uiso 0.052(11) 6

loop_
_atom_type_symbol
_atom_type_number_in_cell
_atom_type_scat_length_neutron
_atom_type_scat_source
Fe 6.0 0.9450 International_Tables_Vol_C
O 18.0 0.5803 International_Tables_Vol_C
C 42.0 0.6646 International_Tables_Vol_C
D 12.143 0.6671 International_Tables_Vol_C
H 5.857 -0.3739 International_Tables_Vol_C

loop_
_geom_angle_atom_site_label_1
_geom_angle_atom_site_label_2
_geom_angle_atom_site_label_3
_geom_angle
_geom_angle_site_symmetry_1
_geom_angle_site_symmetry_3
_geom_angle_publ_flag
O1 Fe1 O2 88.5(21) 3_665 3_665 n
O1 Fe1 O3 90.8(20) 3_665 1_555 n
O2 Fe1 O3 104.4(23) 3_665 1_555 n
Fe1 O1 C1 133.9(33) 2_654 1_555 n
Fe1 O2 C7 138.0(34) 2_654 1_555 n
Fe1 O3 C7 122.0(28) 1_555 2_655 n
O1 C1 C2 117.9(20) 1_555 2_654 n
O1 C1 C6 119.9(22) 1_555 1_555 n
C2 C1 C6 117.567(13) 2_654 1_555 n
C1 C2 C3 118.652(6) 3_665 1_555 n
C1 C2 C7 123.924(13) 3_665 1_555 n
C3 C2 C7 117.412(19) 1_555 1_555 n
C2 C3 C4 124.214(18) 1_555 1_555 n
C2 C3 D3 118.176(6) 1_555 1_555 n
C4 C3 D3 117.610(12) 1_555 1_555 n
C3 C4 C4 122.292(19) 1_555 4_557 n
C3 C4 C5 115.792(13) 1_555 3_665 n
C4 C4 C5 121.896(6) 4_557 3_665 n
C4 C5 C6 121.657(6) 2_654 1_555 n
C4 C5 D5 118.557(13) 2_654 1_555 n
C6 C5 D5 119.787(19) 1_555 1_555 n
C1 C6 C5 122.048(19) 1_555 1_555 n
C1 C6 D6 118.957(12) 1_555 1_555 n
C1 C6 H6 118.957(12) 1_555 1_555 n
C5 C6 D6 118.996(7) 1_555 1_555 n
C5 C6 H6 118.996(7) 1_555 1_555 n
D6 C6 H6 0.0 1_555 1_555 n
O2 C7 O3 115.3(27) 1_555 3_664 n
O2 C7 C2 125.5(22) 1_555 1_555 n
O3 C7 C2 116.9(17) 3_664 1_555 n

loop_
_geom_bond_atom_site_label_1
_geom_bond_atom_site_label_2
_geom_bond_distance
_geom_bond_site_symmetry_2
_geom_bond_publ_flag
Fe1 O1 2.22(5) 1_555 n
Fe1 O1 2.10(6) 3_665 n
Fe1 O2 2.18(5) 1_555 n
Fe1 O2 2.14(5) 3_665 n
Fe1 O3 2.06(5) 1_555 n
O1 Fe1 2.22(5) 1_555 n
O1 Fe1 2.10(6) 2_654 n
O1 C1 1.37(4) 1_555 n
O2 Fe1 2.18(5) 1_555 n
O2 Fe1 2.14(5) 2_654 n
O2 O3 2.12(5) 3_664 n
O2 C7 1.17(4) 1_555 n
O3 Fe1 2.06(5) 1_555 n
O3 O2 2.12(5) 2_655 n
O3 C7 1.35(5) 2_655 n
C1 O1 1.37(4) 1_555 n
C1 C2 1.3984(5) 2_654 n
C1 C6 1.41706(25) 1_555 n
C1 D6 2.0472(5) 1_555 n
C1 H6 2.0472(5) 1_555 n
C2 C1 1.3984(5) 3_665 n
C2 C3 1.41167(25) 1_555 n
C2 C7 1.47613(27) 1_555 n
C2 D3 2.0348(4) 1_555 n
C3 C2 1.41167(25) 1_555 n
C3 C4 1.39445(25) 1_555 n
C3 D3 0.94338(32) 1_555 n
C4 C3 1.39445(25) 1_555 n
C4 C4 1.47001(26) 4_557 n
C4 C5 1.3990(5) 3_665 n
C4 D3 2.0134(5) 1_555 n
C4 D5 2.0334(6) 3_665 n
C5 C4 1.3990(5) 2_654 n
C5 C6 1.38087(24) 1_555 n
C5 D5 0.95136(17) 1_555 n
C5 D6 2.0145(4) 1_555 n
C5 H6 2.0145(4) 1_555 n
C6 C1 1.41706(25) 1_555 n
C6 C5 1.38087(24) 1_555 n
C6 D5 2.0291(4) 1_555 n
C6 D6 0.94297(33) 1_555 n
C6 H6 0.94297(33) 1_555 n
C7 O2 1.17(4) 1_555 n
C7 O3 1.35(5) 3_664 n
C7 C2 1.47613(27) 1_555 n
D3 C2 2.0348(4) 1_555 n
D3 C3 0.94338(32) 1_555 n
D3 C4 2.0134(5) 1_555 n
D5 C4 2.0334(6) 2_654 n
D5 C5 0.95136(17) 1_555 n
D5 C6 2.0291(4) 1_555 n
D6 C1 2.0472(5) 1_555 n
D6 C5 2.0145(4) 1_555 n
D6 C6 0.94297(33) 1_555 n
H6 C1 2.0472(5) 1_555 n
H6 C5 2.0145(4) 1_555 n
H6 C6 0.94297(33) 1_555 n
